data_4117447
loop_
_publ_author_name
'Quentin Michaudel'
'Damien Thevenet'
'Phil S. Baran'

_publ_section_title
;
 Intermolecular Ritter-Type C-H Amination of Unactivated sp3Carbons
;
_journal_name_full 'Journal of the American Chemical Society'
_journal_page_first 2547
_journal_page_last 2550
_journal_paper_doi 10.1021/ja212020b
_journal_volume 134
_journal_year 2012
_chemical_formula_moiety 'C13 H24 N2 O3'
_chemical_formula_sum 'C13 H24 N2 O3'
_chemical_formula_weight 256.34
_chemical_name_systematic
; 
 ? 
;
_space_group_IT_number 2
_symmetry_cell_setting triclinic
_symmetry_space_group_name_Hall '-P 1'
_symmetry_space_group_name_H-M 'P -1'
_atom_sites_solution_hydrogens geom
_atom_sites_solution_primary direct
_atom_sites_solution_secondary difmap
_audit_creation_method SHELXL-97
_cell_angle_alpha 85.815(2)
_cell_angle_beta 85.653(2)
_cell_angle_gamma 89.719(2)
_cell_formula_units_Z 4
_cell_length_a 8.3933(4)
_cell_length_b 9.6118(4)
_cell_length_c 18.5236(8)
_cell_measurement_reflns_used 6509
_cell_measurement_temperature 100(2)
_cell_measurement_theta_max 28.15
_cell_measurement_theta_min 3.16
_cell_volume 1486.11(11)
_computing_cell_refinement 'Bruker SAINT'
_computing_data_collection 'Bruker APEX2'
_computing_data_reduction 'Bruker SAINT'
_computing_molecular_graphics 'Bruker SHELXTL'
_computing_publication_material 'Bruker SHELXTL'
_computing_structure_refinement 'SHELXL-97 (Sheldrick, 2008)'
_computing_structure_solution 'SHELXS-97 (Sheldrick, 2008)'
_diffrn_ambient_temperature 100(2)
_diffrn_measured_fraction_theta_full 0.975
_diffrn_measured_fraction_theta_max 0.950
_diffrn_measurement_device_type 'Bruker APEX-II CCD'
_diffrn_measurement_method '\f and \w scans'
_diffrn_radiation_monochromator graphite
_diffrn_radiation_source 'fine-focus sealed tube'
_diffrn_radiation_type MoK\a
_diffrn_radiation_wavelength 0.71073
_diffrn_reflns_av_R_equivalents 0.0338
_diffrn_reflns_av_sigmaI/netI 0.0493
_diffrn_reflns_limit_h_max 11
_diffrn_reflns_limit_h_min -11
_diffrn_reflns_limit_k_max 12
_diffrn_reflns_limit_k_min -12
_diffrn_reflns_limit_l_max 24
_diffrn_reflns_limit_l_min -24
_diffrn_reflns_number 22262
_diffrn_reflns_theta_full 25.00
_diffrn_reflns_theta_max 28.35
_diffrn_reflns_theta_min 2.12
_exptl_absorpt_coefficient_mu 0.081
_exptl_absorpt_correction_T_max 0.9935
_exptl_absorpt_correction_T_min 0.9832
_exptl_absorpt_correction_type multi-scan
_exptl_absorpt_process_details SADABS
_exptl_crystal_colour colourless
_exptl_crystal_density_diffrn 1.146
_exptl_crystal_description Plate
_exptl_crystal_F_000 560
_exptl_crystal_size_max 0.21
_exptl_crystal_size_mid 0.15
_exptl_crystal_size_min 0.08
_refine_diff_density_max 0.307
_refine_diff_density_min -0.256
_refine_diff_density_rms 0.045
_refine_ls_extinction_method none
_refine_ls_goodness_of_fit_ref 1.025
_refine_ls_hydrogen_treatment mixed
_refine_ls_matrix_type full
_refine_ls_number_parameters 353
_refine_ls_number_reflns 7034
_refine_ls_number_restraints 0
_refine_ls_restrained_S_all 1.025
_refine_ls_R_factor_all 0.0874
_refine_ls_R_factor_gt 0.0492
_refine_ls_shift/su_max 0.000
_refine_ls_shift/su_mean 0.000
_refine_ls_structure_factor_coef Fsqd
_refine_ls_weighting_details 'calc w=1/[\s^2^(Fo^2^)+(0.0545P)^2^+0.3749P] where P=(Fo^2^+2Fc^2^)/3'
_refine_ls_weighting_scheme calc
_refine_ls_wR_factor_gt 0.1099
_refine_ls_wR_factor_ref 0.1245
_reflns_number_gt 4676
_reflns_number_total 7034
_reflns_threshold_expression >2sigma(I)
_cod_data_source_file ja212020b_si_004.cif
_cod_data_source_block baran234
_cod_database_code 4117447

loop_
_symmetry_equiv_pos_as_xyz
'x, y, z'
'-x, -y, -z'

loop_
_atom_site_label
_atom_site_type_symbol
_atom_site_fract_x
_atom_site_fract_y
_atom_site_fract_z
_atom_site_U_iso_or_equiv
_atom_site_adp_type
_atom_site_occupancy
_atom_site_symmetry_multiplicity
_atom_site_calc_flag
_atom_site_refinement_flags
O1 O -0.18665(14) 0.01255(11) 0.09699(7) 0.0289(3) Uani 1 1 d .
O2 O -0.23599(14) -0.28763(13) 0.26345(6) 0.0301(3) Uani 1 1 d .
O3 O -0.70647(13) -0.05046(11) 0.35861(7) 0.0258(3) Uani 1 1 d .
N1 N -0.27895(15) -0.20893(14) 0.11113(7) 0.0195(3) Uani 1 1 d .
H1 H -0.251(2) -0.2950(19) 0.1099(10) 0.025(5) Uiso 1 1 d .
N2 N -0.62439(14) -0.27481(13) 0.36542(7) 0.0161(3) Uani 1 1 d .
H2 H -0.652(2) -0.3565(19) 0.3599(9) 0.022(5) Uiso 1 1 d .
C1 C -0.0041(2) -0.17069(17) 0.06712(10) 0.0285(4) Uani 1 1 d .
H1A H 0.0396 -0.1134 0.0243 0.043 Uiso 1 1 calc R
H1B H -0.0161 -0.2671 0.0545 0.043 Uiso 1 1 calc R
H1C H 0.0687 -0.1682 0.1059 0.043 Uiso 1 1 calc R
C2 C -0.16467(19) -0.11439(16) 0.09260(8) 0.0203(3) Uani 1 1 d .
C3 C -0.43504(18) -0.17952(16) 0.14837(9) 0.0199(3) Uani 1 1 d .
C4 C -0.41502(18) -0.11166(15) 0.21957(8) 0.0195(3) Uani 1 1 d .
H4A H -0.3574 -0.0223 0.2075 0.023 Uiso 1 1 calc R
H4B H -0.5228 -0.0889 0.2410 0.023 Uiso 1 1 calc R
C5 C -0.32860(17) -0.19409(16) 0.27703(9) 0.0197(3) Uani 1 1 d .
C6 C -0.36154(17) -0.15391(16) 0.35438(8) 0.0188(3) Uani 1 1 d .
H6A H -0.4087 -0.0593 0.3535 0.023 Uiso 1 1 calc R
H6B H -0.2591 -0.1503 0.3774 0.023 Uiso 1 1 calc R
C7 C -0.47539(17) -0.25573(15) 0.40101(8) 0.0168(3) Uani 1 1 d .
C8 C -0.72916(17) -0.17422(16) 0.34873(9) 0.0184(3) Uani 1 1 d .
C9 C -0.87610(18) -0.22018(17) 0.31531(10) 0.0251(4) Uani 1 1 d .
H9A H -0.9706 -0.2048 0.3482 0.038 Uiso 1 1 calc R
H9B H -0.8674 -0.3196 0.3070 0.038 Uiso 1 1 calc R
H9C H -0.8861 -0.1661 0.2689 0.038 Uiso 1 1 calc R
C10 C -0.5323(2) -0.08272(18) 0.09986(10) 0.0291(4) Uani 1 1 d .
H10A H -0.4806 0.0089 0.0925 0.044 Uiso 1 1 calc R
H10B H -0.6403 -0.0726 0.1230 0.044 Uiso 1 1 calc R
H10C H -0.5387 -0.1222 0.0529 0.044 Uiso 1 1 calc R
C11 C -0.5208(2) -0.31991(17) 0.16316(10) 0.0273(4) Uani 1 1 d .
H11A H -0.5338 -0.3610 0.1171 0.041 Uiso 1 1 calc R
H11B H -0.6261 -0.3058 0.1882 0.041 Uiso 1 1 calc R
H11C H -0.4575 -0.3829 0.1937 0.041 Uiso 1 1 calc R
C12 C -0.5124(2) -0.19975(17) 0.47564(9) 0.0252(4) Uani 1 1 d .
H12A H -0.5685 -0.1104 0.4701 0.038 Uiso 1 1 calc R
H12B H -0.4124 -0.1863 0.4983 0.038 Uiso 1 1 calc R
H12C H -0.5801 -0.2667 0.5063 0.038 Uiso 1 1 calc R
C13 C -0.39998(19) -0.39972(16) 0.40970(9) 0.0229(3) Uani 1 1 d .
H13A H -0.4761 -0.4643 0.4371 0.034 Uiso 1 1 calc R
H13B H -0.3034 -0.3942 0.4359 0.034 Uiso 1 1 calc R
H13C H -0.3719 -0.4334 0.3617 0.034 Uiso 1 1 calc R
O1' O -0.17536(14) 0.51346(11) 0.09821(6) 0.0275(3) Uani 1 1 d .
O2' O -0.18456(14) 0.21286(12) 0.26384(6) 0.0304(3) Uani 1 1 d .
O3' O 0.25311(13) 0.44967(11) 0.36065(7) 0.0260(3) Uani 1 1 d .
N1' N -0.08958(15) 0.29098(14) 0.11129(7) 0.0187(3) Uani 1 1 d .
H1' H -0.115(2) 0.204(2) 0.1095(9) 0.025(5) Uiso 1 1 d .
N2' N 0.17068(14) 0.22500(13) 0.36627(7) 0.0169(3) Uani 1 1 d .
H2' H 0.200(2) 0.138(2) 0.3610(10) 0.033(5) Uiso 1 1 d .
C1' C -0.3397(2) 0.33567(18) 0.05881(10) 0.0293(4) Uani 1 1 d .
H1'A H -0.4332 0.3430 0.0934 0.044 Uiso 1 1 calc R
H1'B H -0.3238 0.2379 0.0482 0.044 Uiso 1 1 calc R
H1'C H -0.3570 0.3920 0.0138 0.044 Uiso 1 1 calc R
C2' C -0.19370(18) 0.38807(16) 0.09115(8) 0.0196(3) Uani 1 1 d .
C3' C 0.05362(18) 0.31715(16) 0.14926(9) 0.0210(3) Uani 1 1 d .
C4' C 0.01025(19) 0.38582(16) 0.22016(9) 0.0207(3) Uani 1 1 d .
H4'A H 0.1109 0.4073 0.2417 0.025 Uiso 1 1 calc R
H4'B H -0.0427 0.4759 0.2079 0.025 Uiso 1 1 calc R
C5' C -0.09581(18) 0.30520(16) 0.27747(9) 0.0202(3) Uani 1 1 d .
C6' C -0.09004(18) 0.34619(16) 0.35464(9) 0.0194(3) Uani 1 1 d .
H6'A H -0.2004 0.3501 0.3774 0.023 Uiso 1 1 calc R
H6'B H -0.0434 0.4408 0.3536 0.023 Uiso 1 1 calc R
C7' C 0.00889(17) 0.24414(15) 0.40157(8) 0.0176(3) Uani 1 1 d .
C8' C 0.27979(18) 0.32585(16) 0.35020(9) 0.0195(3) Uani 1 1 d .
C9' C 0.43801(18) 0.28001(17) 0.31632(10) 0.0253(4) Uani 1 1 d .
H9'A H 0.4627 0.3347 0.2701 0.038 Uiso 1 1 calc R
H9'B H 0.4328 0.1808 0.3077 0.038 Uiso 1 1 calc R
H9'C H 0.5217 0.2947 0.3491 0.038 Uiso 1 1 calc R
C10' C 0.1688(2) 0.41262(19) 0.10048(10) 0.0298(4) Uani 1 1 d .
H10D H 0.1949 0.3704 0.0545 0.045 Uiso 1 1 calc R
H10E H 0.2669 0.4250 0.1248 0.045 Uiso 1 1 calc R
H10F H 0.1183 0.5036 0.0909 0.045 Uiso 1 1 calc R
C11' C 0.1334(2) 0.17601(18) 0.16371(10) 0.0306(4) Uani 1 1 d .
H11D H 0.0584 0.1128 0.1928 0.046 Uiso 1 1 calc R
H11E H 0.2286 0.1881 0.1901 0.046 Uiso 1 1 calc R
H11F H 0.1644 0.1364 0.1174 0.046 Uiso 1 1 calc R
C12' C 0.0192(2) 0.29963(17) 0.47632(9) 0.0254(4) Uani 1 1 d .
H12D H 0.0783 0.2332 0.5068 0.038 Uiso 1 1 calc R
H12E H -0.0888 0.3117 0.4990 0.038 Uiso 1 1 calc R
H12F H 0.0748 0.3897 0.4710 0.038 Uiso 1 1 calc R
C13' C -0.06795(19) 0.09966(16) 0.41000(9) 0.0231(4) Uani 1 1 d .
H13D H -0.0792 0.0662 0.3619 0.035 Uiso 1 1 calc R
H13E H -0.1736 0.1051 0.4361 0.035 Uiso 1 1 calc R
H13F H -0.0004 0.0350 0.4374 0.035 Uiso 1 1 calc R

loop_
_atom_site_aniso_label
_atom_site_aniso_U_11
_atom_site_aniso_U_22
_atom_site_aniso_U_33
_atom_site_aniso_U_23
_atom_site_aniso_U_13
_atom_site_aniso_U_12
O1 0.0349(7) 0.0119(6) 0.0389(7) -0.0049(5) 0.0068(5) -0.0041(5)
O2 0.0262(6) 0.0343(7) 0.0298(7) -0.0051(5) 0.0008(5) 0.0131(5)
O3 0.0205(6) 0.0111(5) 0.0457(7) -0.0041(5) -0.0005(5) 0.0020(4)
N1 0.0237(7) 0.0109(7) 0.0236(7) -0.0032(5) 0.0012(5) -0.0001(5)
N2 0.0141(6) 0.0087(6) 0.0258(7) -0.0028(5) -0.0014(5) -0.0020(5)
C1 0.0294(9) 0.0211(9) 0.0342(10) -0.0055(7) 0.0069(8) -0.0038(7)
C2 0.0259(8) 0.0142(8) 0.0204(8) -0.0022(6) 0.0021(6) -0.0032(6)
C3 0.0196(8) 0.0151(8) 0.0249(8) -0.0027(6) -0.0006(6) -0.0019(6)
C4 0.0194(8) 0.0143(8) 0.0243(8) -0.0018(6) 0.0021(6) -0.0010(6)
C5 0.0133(7) 0.0190(8) 0.0269(9) -0.0030(6) 0.0003(6) -0.0039(6)
C6 0.0157(7) 0.0166(8) 0.0246(8) -0.0040(6) -0.0018(6) -0.0025(6)
C7 0.0156(7) 0.0135(7) 0.0218(8) -0.0041(6) -0.0020(6) 0.0000(6)
C8 0.0146(7) 0.0146(8) 0.0253(8) -0.0009(6) 0.0030(6) -0.0003(6)
C9 0.0187(8) 0.0211(9) 0.0355(10) -0.0019(7) -0.0030(7) 0.0026(6)
C10 0.0292(9) 0.0262(9) 0.0327(10) -0.0029(8) -0.0079(7) 0.0014(7)
C11 0.0255(9) 0.0207(9) 0.0358(10) -0.0037(7) -0.0001(7) -0.0077(7)
C12 0.0252(9) 0.0258(9) 0.0252(9) -0.0067(7) -0.0003(7) -0.0021(7)
C13 0.0205(8) 0.0176(8) 0.0313(9) -0.0014(7) -0.0064(7) 0.0031(6)
O1' 0.0357(7) 0.0109(6) 0.0369(7) -0.0034(5) -0.0081(5) 0.0018(5)
O2' 0.0283(6) 0.0332(7) 0.0304(7) -0.0033(5) -0.0060(5) -0.0136(5)
O3' 0.0215(6) 0.0107(5) 0.0466(8) -0.0048(5) -0.0060(5) -0.0010(4)
N1' 0.0215(7) 0.0099(7) 0.0249(7) -0.0032(5) -0.0024(5) -0.0018(5)
N2' 0.0154(6) 0.0101(6) 0.0253(7) -0.0026(5) -0.0022(5) 0.0011(5)
C1' 0.0286(9) 0.0231(9) 0.0376(10) -0.0024(8) -0.0104(8) -0.0002(7)
C2' 0.0233(8) 0.0152(8) 0.0202(8) -0.0020(6) 0.0000(6) 0.0000(6)
C3' 0.0200(8) 0.0156(8) 0.0279(9) -0.0039(6) -0.0020(6) 0.0006(6)
C4' 0.0222(8) 0.0146(8) 0.0260(9) -0.0017(6) -0.0065(7) -0.0011(6)
C5' 0.0158(7) 0.0183(8) 0.0271(9) -0.0018(6) -0.0055(6) 0.0027(6)
C6' 0.0159(7) 0.0150(8) 0.0278(9) -0.0047(6) -0.0027(6) 0.0024(6)
C7' 0.0155(7) 0.0149(7) 0.0227(8) -0.0037(6) -0.0017(6) 0.0006(6)
C8' 0.0173(8) 0.0157(8) 0.0261(9) -0.0008(6) -0.0063(6) -0.0011(6)
C9' 0.0192(8) 0.0211(9) 0.0355(10) -0.0018(7) -0.0008(7) -0.0025(6)
C10' 0.0248(9) 0.0306(10) 0.0338(10) -0.0046(8) 0.0015(7) -0.0058(7)
C11' 0.0261(9) 0.0245(9) 0.0424(11) -0.0065(8) -0.0074(8) 0.0080(7)
C12' 0.0253(9) 0.0252(9) 0.0265(9) -0.0064(7) -0.0033(7) 0.0017(7)
C13' 0.0201(8) 0.0182(8) 0.0305(9) -0.0020(7) 0.0008(7) -0.0027(6)

loop_
_atom_type_symbol
_atom_type_description
_atom_type_scat_dispersion_real
_atom_type_scat_dispersion_imag
_atom_type_scat_source
C C 0.0033 0.0016 'International Tables Vol C Tables 4.2.6.8 and 6.1.1.4'
H H 0.0000 0.0000 'International Tables Vol C Tables 4.2.6.8 and 6.1.1.4'
N N 0.0061 0.0033 'International Tables Vol C Tables 4.2.6.8 and 6.1.1.4'
O O 0.0106 0.0060 'International Tables Vol C Tables 4.2.6.8 and 6.1.1.4'

loop_
_geom_angle_atom_site_label_1
_geom_angle_atom_site_label_2
_geom_angle_atom_site_label_3
_geom_angle
C2 N1 C3 124.81(13)
C2 N1 H1 116.6(12)
C3 N1 H1 117.1(12)
C8 N2 C7 125.67(13)
C8 N2 H2 116.5(12)
C7 N2 H2 117.3(12)
C2 C1 H1A 109.5
C2 C1 H1B 109.5
H1A C1 H1B 109.5
C2 C1 H1C 109.5
H1A C1 H1C 109.5
H1B C1 H1C 109.5
O1 C2 N1 122.74(15)
O1 C2 C1 121.26(14)
N1 C2 C1 115.99(13)
N1 C3 C10 110.41(13)
N1 C3 C11 106.32(12)
C10 C3 C11 109.35(13)
N1 C3 C4 110.99(12)
C10 C3 C4 109.07(13)
C11 C3 C4 110.67(13)
C5 C4 C3 117.57(12)
C5 C4 H4A 107.9
C3 C4 H4A 107.9
C5 C4 H4B 107.9
C3 C4 H4B 107.9
H4A C4 H4B 107.2
O2 C5 C4 122.97(14)
O2 C5 C6 120.42(14)
C4 C5 C6 116.62(13)
C5 C6 C7 113.26(12)
C5 C6 H6A 108.9
C7 C6 H6A 108.9
C5 C6 H6B 108.9
C7 C6 H6B 108.9
H6A C6 H6B 107.7
N2 C7 C13 105.99(12)
N2 C7 C12 110.33(12)
C13 C7 C12 109.73(13)
N2 C7 C6 110.95(12)
C13 C7 C6 110.54(12)
C12 C7 C6 109.26(12)
O3 C8 N2 122.62(14)
O3 C8 C9 121.40(14)
N2 C8 C9 115.96(13)
C8 C9 H9A 109.5
C8 C9 H9B 109.5
H9A C9 H9B 109.5
C8 C9 H9C 109.5
H9A C9 H9C 109.5
H9B C9 H9C 109.5
C3 C10 H10A 109.5
C3 C10 H10B 109.5
H10A C10 H10B 109.5
C3 C10 H10C 109.5
H10A C10 H10C 109.5
H10B C10 H10C 109.5
C3 C11 H11A 109.5
C3 C11 H11B 109.5
H11A C11 H11B 109.5
C3 C11 H11C 109.5
H11A C11 H11C 109.5
H11B C11 H11C 109.5
C7 C12 H12A 109.5
C7 C12 H12B 109.5
H12A C12 H12B 109.5
C7 C12 H12C 109.5
H12A C12 H12C 109.5
H12B C12 H12C 109.5
C7 C13 H13A 109.5
C7 C13 H13B 109.5
H13A C13 H13B 109.5
C7 C13 H13C 109.5
H13A C13 H13C 109.5
H13B C13 H13C 109.5
C2' N1' C3' 124.77(13)
C2' N1' H1' 118.5(12)
C3' N1' H1' 115.7(12)
C8' N2' C7' 125.42(13)
C8' N2' H2' 118.6(12)
C7' N2' H2' 115.5(12)
C2' C1' H1'A 109.5
C2' C1' H1'B 109.5
H1'A C1' H1'B 109.5
C2' C1' H1'C 109.5
H1'A C1' H1'C 109.5
H1'B C1' H1'C 109.5
O1' C2' N1' 123.32(15)
O1' C2' C1' 121.00(14)
N1' C2' C1' 115.68(13)
N1' C3' C11' 106.60(12)
N1' C3' C4' 111.20(12)
C11' C3' C4' 111.11(14)
N1' C3' C10' 109.83(13)
C11' C3' C10' 109.02(13)
C4' C3' C10' 109.05(13)
C5' C4' C3' 117.51(13)
C5' C4' H4'A 107.9
C3' C4' H4'A 107.9
C5' C4' H4'B 107.9
C3' C4' H4'B 107.9
H4'A C4' H4'B 107.2
O2' C5' C4' 122.90(15)
O2' C5' C6' 120.38(14)
C4' C5' C6' 116.71(13)
C5' C6' C7' 113.00(12)
C5' C6' H6'A 109.0
C7' C6' H6'A 109.0
C5' C6' H6'B 109.0
C7' C6' H6'B 109.0
H6'A C6' H6'B 107.8
N2' C7' C13' 105.92(12)
N2' C7' C12' 110.41(12)
C13' C7' C12' 109.63(13)
N2' C7' C6' 110.93(12)
C13' C7' C6' 110.56(12)
C12' C7' C6' 109.34(12)
O3' C8' N2' 123.01(14)
O3' C8' C9' 121.30(14)
N2' C8' C9' 115.67(13)
C8' C9' H9'A 109.5
C8' C9' H9'B 109.5
H9'A C9' H9'B 109.5
C8' C9' H9'C 109.5
H9'A C9' H9'C 109.5
H9'B C9' H9'C 109.5
C3' C10' H10D 109.5
C3' C10' H10E 109.5
H10D C10' H10E 109.5
C3' C10' H10F 109.5
H10D C10' H10F 109.5
H10E C10' H10F 109.5
C3' C11' H11D 109.5
C3' C11' H11E 109.5
H11D C11' H11E 109.5
C3' C11' H11F 109.5
H11D C11' H11F 109.5
H11E C11' H11F 109.5
C7' C12' H12D 109.5
C7' C12' H12E 109.5
H12D C12' H12E 109.5
C7' C12' H12F 109.5
H12D C12' H12F 109.5
H12E C12' H12F 109.5
C7' C13' H13D 109.5
C7' C13' H13E 109.5
H13D C13' H13E 109.5
C7' C13' H13F 109.5
H13D C13' H13F 109.5
H13E C13' H13F 109.5

loop_
_geom_bond_atom_site_label_1
_geom_bond_atom_site_label_2
_geom_bond_distance
O1 C2 1.2407(18)
O2 C5 1.2133(18)
O3 C8 1.2346(18)
N1 C2 1.333(2)
N1 C3 1.470(2)
N1 H1 0.860(18)
N2 C8 1.3390(19)
N2 C7 1.4755(19)
N2 H2 0.835(18)
C1 C2 1.505(2)
C1 H1A 0.9800
C1 H1B 0.9800
C1 H1C 0.9800
C3 C10 1.524(2)
C3 C11 1.530(2)
C3 C4 1.534(2)
C4 C5 1.508(2)
C4 H4A 0.9900
C4 H4B 0.9900
C5 C6 1.516(2)
C6 C7 1.542(2)
C6 H6A 0.9900
C6 H6B 0.9900
C7 C13 1.522(2)
C7 C12 1.529(2)
C8 C9 1.503(2)
C9 H9A 0.9800
C9 H9B 0.9800
C9 H9C 0.9800
C10 H10A 0.9800
C10 H10B 0.9800
C10 H10C 0.9800
C11 H11A 0.9800
C11 H11B 0.9800
C11 H11C 0.9800
C12 H12A 0.9800
C12 H12B 0.9800
C12 H12C 0.9800
C13 H13A 0.9800
C13 H13B 0.9800
C13 H13C 0.9800
O1' C2' 1.2333(18)
O2' C5' 1.2141(18)
O3' C8' 1.2363(18)
N1' C2' 1.3283(19)
N1' C3' 1.470(2)
N1' H1' 0.872(19)
N2' C8' 1.339(2)
N2' C7' 1.4785(19)
N2' H2' 0.884(19)
C1' C2' 1.509(2)
C1' H1'A 0.9800
C1' H1'B 0.9800
C1' H1'C 0.9800
C3' C11' 1.525(2)
C3' C4' 1.531(2)
C3' C10' 1.533(2)
C4' C5' 1.504(2)
C4' H4'A 0.9900
C4' H4'B 0.9900
C5' C6' 1.515(2)
C6' C7' 1.544(2)
C6' H6'A 0.9900
C6' H6'B 0.9900
C7' C13' 1.527(2)
C7' C12' 1.528(2)
C8' C9' 1.503(2)
C9' H9'A 0.9800
C9' H9'B 0.9800
C9' H9'C 0.9800
C10' H10D 0.9800
C10' H10E 0.9800
C10' H10F 0.9800
C11' H11D 0.9800
C11' H11E 0.9800
C11' H11F 0.9800
C12' H12D 0.9800
C12' H12E 0.9800
C12' H12F 0.9800
C13' H13D 0.9800
C13' H13E 0.9800
C13' H13F 0.9800

loop_
_geom_hbond_atom_site_label_D
_geom_hbond_atom_site_label_H
_geom_hbond_atom_site_label_A
_geom_hbond_distance_DH
_geom_hbond_distance_HA
_geom_hbond_distance_DA
_geom_hbond_angle_DHA
_geom_hbond_site_symmetry_A
N1' H1' O1 0.872(19) 1.970(19) 2.8379(17) 173.9(17) .
N2' H2' O3 0.884(19) 1.970(19) 2.8459(16) 170.7(17) 1_655
N1 H1 O1' 0.860(18) 1.967(19) 2.8236(17) 174.3(17) 1_545
N2 H2 O3' 0.835(18) 2.028(19) 2.8553(16) 170.3(17) 1_445
